data_4338814
loop_
_publ_author_name
'Zhang, Fuli'
'Ma, Dongxin'
'Duan, Lian'
'Qiao, Juan'
'Dong, Guifang'
'Wang, Liduo'
'Qiu, Yong'

_publ_section_title
;
 Synthesis, Characterization, and Photophysical and Electroluminescent
 Properties of Blue-Emitting Cationic Iridium(III) Complexes Bearing
 Nonconjugated Ligands.
;
_journal_issue 13
_journal_name_full 'Inorganic chemistry'
_journal_page_first 6596
_journal_page_last 6606
_journal_paper_doi 10.1021/ic5001733
_journal_volume 53
_journal_year 2014
_chemical_formula_sum 'C38 H34 F10 Ir N7 O2 P'
_chemical_formula_weight 1033.91
_chemical_name_systematic
; 
 ? 
;
_space_group_IT_number 2
_symmetry_cell_setting triclinic
_symmetry_space_group_name_Hall '-P 1'
_symmetry_space_group_name_H-M 'P -1'
_atom_sites_solution_hydrogens geom
_atom_sites_solution_primary direct
_atom_sites_solution_secondary difmap
_audit_creation_method SHELXL-97
_cell_angle_alpha 94.78(3)
_cell_angle_beta 91.44(3)
_cell_angle_gamma 91.59(3)
_cell_formula_units_Z 2
_cell_length_a 11.327(2)
_cell_length_b 11.447(2)
_cell_length_c 14.515(3)
_cell_measurement_temperature 153(2)
_cell_volume 1874.0(6)
_computing_structure_refinement 'SHELXL-97 (Sheldrick, 1997)'
_computing_structure_solution 'SHELXS-97 (Sheldrick, 1990)'
_diffrn_ambient_temperature 153(2)
_diffrn_measured_fraction_theta_full 0.991
_diffrn_measured_fraction_theta_max 0.991
_diffrn_radiation_monochromator graphite
_diffrn_radiation_source 'fine-focus sealed tube'
_diffrn_radiation_type MoK\a
_diffrn_radiation_wavelength 0.71073
_diffrn_reflns_av_R_equivalents 0.0425
_diffrn_reflns_av_sigmaI/netI 0.0588
_diffrn_reflns_limit_h_max 13
_diffrn_reflns_limit_h_min -13
_diffrn_reflns_limit_k_max 14
_diffrn_reflns_limit_k_min -14
_diffrn_reflns_limit_l_max 17
_diffrn_reflns_limit_l_min -17
_diffrn_reflns_number 16616
_diffrn_reflns_theta_full 26.00
_diffrn_reflns_theta_max 26.00
_diffrn_reflns_theta_min 2.50
_exptl_absorpt_coefficient_mu 3.702
_exptl_absorpt_correction_T_max 0.3170
_exptl_absorpt_correction_T_min 0.2971
_exptl_absorpt_correction_type empirical
_exptl_crystal_colour yellow
_exptl_crystal_density_diffrn 1.832
_exptl_crystal_density_method 'not measured'
_exptl_crystal_description prismatic
_exptl_crystal_F_000 1018
_exptl_crystal_size_max 0.43
_exptl_crystal_size_mid 0.41
_exptl_crystal_size_min 0.40
_refine_diff_density_max 1.046
_refine_diff_density_min -2.047
_refine_diff_density_rms 0.131
_refine_ls_extinction_method none
_refine_ls_goodness_of_fit_ref 1.046
_refine_ls_hydrogen_treatment mixed
_refine_ls_matrix_type full
_refine_ls_number_parameters 536
_refine_ls_number_reflns 7296
_refine_ls_number_restraints 0
_refine_ls_restrained_S_all 1.046
_refine_ls_R_factor_all 0.0363
_refine_ls_R_factor_gt 0.0338
_refine_ls_shift/su_max 0.002
_refine_ls_shift/su_mean 0.000
_refine_ls_structure_factor_coef Fsqd
_refine_ls_weighting_details 'calc w=1/[\s^2^(Fo^2^)+(0.0401P)^2^+0.0000P] where P=(Fo^2^+2Fc^2^)/3'
_refine_ls_weighting_scheme calc
_refine_ls_wR_factor_gt 0.0793
_refine_ls_wR_factor_ref 0.0809
_reflns_number_gt 6935
_reflns_number_total 7296
_reflns_threshold_expression >2sigma(I)
_cod_data_source_file ic5001733_si_002.cif
_cod_data_source_block 4
_cod_depositor_comments 'Adding full bibliography for 4338811--4338814.cif.'
_cod_original_sg_symbol_H-M P-1
_cod_database_code 4338814

loop_
_symmetry_equiv_pos_as_xyz
'x, y, z'
'-x, -y, -z'

loop_
_atom_site_label
_atom_site_type_symbol
_atom_site_fract_x
_atom_site_fract_y
_atom_site_fract_z
_atom_site_U_iso_or_equiv
_atom_site_adp_type
_atom_site_occupancy
_atom_site_symmetry_multiplicity
_atom_site_calc_flag
_atom_site_refinement_flags
C1 C 0.6639(4) 0.1351(4) 0.1156(3) 0.0245(10) Uani 1 1 d .
H1 H 0.7187 0.0954 0.1515 0.029 Uiso 1 1 calc R
C2 C 0.6300(4) 0.0859(4) 0.0290(3) 0.0300(10) Uani 1 1 d .
H2 H 0.6596 0.0126 0.0060 0.036 Uiso 1 1 calc R
C3 C 0.5517(4) 0.1449(4) -0.0243(3) 0.0288(10) Uani 1 1 d .
H3 H 0.5282 0.1133 -0.0848 0.035 Uiso 1 1 calc R
C4 C 0.5086(4) 0.2503(4) 0.0118(3) 0.0241(10) Uani 1 1 d .
H4 H 0.4538 0.2913 -0.0230 0.029 Uiso 1 1 calc R
C5 C 0.5459(4) 0.2948(4) 0.0988(3) 0.0202(9) Uani 1 1 d .
C6 C 0.4227(4) 0.4779(4) 0.1157(3) 0.0226(9) Uani 1 1 d .
C7 C 0.3321(4) 0.4678(4) 0.0480(3) 0.0283(10) Uani 1 1 d .
H7 H 0.3245 0.4017 0.0039 0.034 Uiso 1 1 calc R
C8 C 0.2538(4) 0.5590(5) 0.0483(4) 0.0337(12) Uani 1 1 d .
H8 H 0.1913 0.5547 0.0032 0.040 Uiso 1 1 calc R
C9 C 0.2638(4) 0.6565(5) 0.1123(4) 0.0333(12) Uani 1 1 d .
H9 H 0.2093 0.7177 0.1093 0.040 Uiso 1 1 calc R
C10 C 0.3529(4) 0.6654(5) 0.1807(4) 0.0323(11) Uani 1 1 d .
H10 H 0.3602 0.7308 0.2254 0.039 Uiso 1 1 calc R
C11 C 0.4304(4) 0.5732(4) 0.1798(3) 0.0206(9) Uani 1 1 d .
C12 C 0.5564(4) 0.6372(4) 0.3206(3) 0.0334(11) Uani 1 1 d .
H12A H 0.6147 0.6027 0.3603 0.050 Uiso 1 1 calc R
H12B H 0.4858 0.6560 0.3559 0.050 Uiso 1 1 calc R
H12C H 0.5902 0.7090 0.2983 0.050 Uiso 1 1 calc R
C13 C 0.5739(4) 0.4516(4) 0.2189(3) 0.0208(9) Uani 1 1 d .
C14 C 0.8966(4) 0.3160(4) 0.1449(3) 0.0231(9) Uani 1 1 d .
H14 H 0.8742 0.2398 0.1183 0.028 Uiso 1 1 calc R
C15 C 0.9976(4) 0.3778(4) 0.1236(3) 0.0292(11) Uani 1 1 d .
H15 H 1.0559 0.3534 0.0808 0.035 Uiso 1 1 calc R
C16 C 0.9954(4) 0.4818(4) 0.1775(3) 0.0322(11) Uani 1 1 d .
H16 H 1.0529 0.5441 0.1790 0.039 Uiso 1 1 calc R
C17 C 0.8519(4) 0.5723(4) 0.2921(3) 0.0281(10) Uani 1 1 d .
H17A H 0.7772 0.6001 0.2661 0.034 Uiso 1 1 calc R
H17B H 0.9093 0.6394 0.2991 0.034 Uiso 1 1 calc R
C18 C 0.8300(4) 0.5295(4) 0.3853(3) 0.0226(9) Uani 1 1 d .
C19 C 0.8813(4) 0.5878(4) 0.4638(3) 0.0260(10) Uani 1 1 d .
C20 C 0.8617(4) 0.5583(4) 0.5521(3) 0.0284(10) Uani 1 1 d .
H20 H 0.8985 0.6000 0.6049 0.034 Uiso 1 1 calc R
C21 C 0.7844(4) 0.4632(4) 0.5587(3) 0.0239(9) Uani 1 1 d .
C22 C 0.7322(4) 0.4004(4) 0.4837(3) 0.0205(9) Uani 1 1 d .
H22 H 0.6814 0.3351 0.4926 0.025 Uiso 1 1 calc R
C23 C 0.7527(4) 0.4311(4) 0.3927(3) 0.0203(9) Uani 1 1 d .
C24 C 0.4635(4) 0.3498(4) 0.3971(3) 0.0238(9) Uani 1 1 d .
H24 H 0.4587 0.4325 0.3970 0.029 Uiso 1 1 calc R
C25 C 0.3894(4) 0.2791(4) 0.4452(3) 0.0278(10) Uani 1 1 d .
H25 H 0.3258 0.3032 0.4830 0.033 Uiso 1 1 calc R
C26 C 0.4277(4) 0.1672(4) 0.4264(3) 0.0275(10) Uani 1 1 d .
H26 H 0.3950 0.0983 0.4493 0.033 Uiso 1 1 calc R
C27 C 0.5842(4) 0.0741(4) 0.3278(3) 0.0243(10) Uani 1 1 d .
H27A H 0.5673 0.0664 0.2603 0.029 Uiso 1 1 calc R
H27B H 0.5566 0.0007 0.3529 0.029 Uiso 1 1 calc R
C28 C 0.7162(4) 0.0902(4) 0.3453(3) 0.0205(9) Uani 1 1 d .
C29 C 0.7789(4) 0.0008(4) 0.3789(3) 0.0242(9) Uani 1 1 d .
C30 C 0.8981(4) 0.0053(4) 0.3966(3) 0.0263(10) Uani 1 1 d .
H30 H 0.9386 -0.0579 0.4201 0.032 Uiso 1 1 calc R
C31 C 0.9552(4) 0.1082(4) 0.3779(3) 0.0251(10) Uani 1 1 d .
C32 C 0.8992(4) 0.2010(4) 0.3449(3) 0.0203(9) Uani 1 1 d .
H32 H 0.9435 0.2699 0.3338 0.024 Uiso 1 1 calc R
C33 C 0.7768(4) 0.1953(4) 0.3274(3) 0.0181(8) Uani 1 1 d .
C34 C 0.2573(6) 0.0850(7) 0.1874(4) 0.0563(18) Uani 1 1 d .
C35 C 0.1364(7) 0.0361(7) 0.1562(5) 0.076(2) Uani 1 1 d .
H35A H 0.1363 -0.0497 0.1533 0.114 Uiso 1 1 calc R
H35B H 0.1168 0.0609 0.0948 0.114 Uiso 1 1 calc R
H35C H 0.0777 0.0654 0.2002 0.114 Uiso 1 1 calc R
C36 C 0.2600(7) 0.2148(7) 0.2097(5) 0.078(3) Uani 1 1 d .
H36A H 0.2131 0.2340 0.2644 0.116 Uiso 1 1 calc R
H36B H 0.2269 0.2527 0.1571 0.116 Uiso 1 1 calc R
H36C H 0.3418 0.2429 0.2221 0.116 Uiso 1 1 calc R
C37 C 0.1652(7) 0.8358(7) 0.3653(6) 0.080(2) Uani 1 1 d .
H37A H 0.1306 0.9071 0.3448 0.120 Uiso 1 1 calc R
H37B H 0.1246 0.8128 0.4201 0.120 Uiso 1 1 calc R
H37C H 0.1563 0.7724 0.3157 0.120 Uiso 1 1 calc R
C38 C 0.2803(7) 0.8564(5) 0.3863(5) 0.0523(16) Uani 1 1 d .
F1 F 0.9554(3) 0.6810(2) 0.4548(2) 0.0395(7) Uani 1 1 d .
F2 F 0.7601(3) 0.4322(3) 0.64473(18) 0.0371(7) Uani 1 1 d .
F3 F 0.7178(3) -0.1002(2) 0.3966(2) 0.0354(7) Uani 1 1 d .
F4 F 1.0756(2) 0.1184(3) 0.3938(2) 0.0332(6) Uani 1 1 d .
F5 F 0.0714(5) 0.1910(4) 0.7943(3) 0.107(2) Uani 1 1 d .
F6 F 0.2656(5) 0.1750(5) 0.8276(4) 0.126(2) Uani 1 1 d .
F7 F 0.1350(3) 0.0471(3) 0.8761(3) 0.0569(10) Uani 1 1 d .
F8 F 0.2298(3) 0.1814(3) 0.9774(3) 0.0632(11) Uani 1 1 d .
F9 F 0.0346(4) 0.1917(4) 0.9446(3) 0.0908(16) Uani 1 1 d .
F10 F 0.1649(6) 0.3239(3) 0.8951(3) 0.114(2) Uani 1 1 d .
Ir1 Ir 0.685957(12) 0.334449(13) 0.277874(10) 0.01535(6) Uani 1 1 d .
N1 N 0.6219(3) 0.2384(3) 0.1513(3) 0.0214(8) Uani 1 1 d .
N2 N 0.5140(3) 0.4029(3) 0.1404(2) 0.0185(7) Uani 1 1 d .
N3 N 0.5242(3) 0.5539(3) 0.2420(3) 0.0230(8) Uani 1 1 d .
N4 N 0.8347(3) 0.3782(3) 0.2082(2) 0.0191(7) Uani 1 1 d .
N5 N 0.8978(3) 0.4802(3) 0.2278(3) 0.0255(8) Uani 1 1 d .
N6 N 0.5426(3) 0.2845(3) 0.3511(2) 0.0183(7) Uani 1 1 d .
N7 N 0.5190(3) 0.1721(3) 0.3701(2) 0.0202(8) Uani 1 1 d .
O1 O 0.3443(6) 0.0316(7) 0.1961(4) 0.124(3) Uani 1 1 d .
O2 O 0.3761(6) 0.8737(5) 0.3967(6) 0.130(3) Uani 1 1 d .
P1 P 0.15046(16) 0.18498(13) 0.88463(11) 0.0438(4) Uani 1 1 d .

loop_
_atom_site_aniso_label
_atom_site_aniso_U_11
_atom_site_aniso_U_22
_atom_site_aniso_U_33
_atom_site_aniso_U_23
_atom_site_aniso_U_13
_atom_site_aniso_U_12
C1 0.025(2) 0.019(2) 0.029(3) -0.0004(19) 0.0007(19) 0.0011(17)
C2 0.037(3) 0.024(2) 0.028(3) 0.002(2) 0.008(2) -0.0017(19)
C3 0.037(3) 0.028(2) 0.020(2) -0.002(2) 0.003(2) -0.008(2)
C4 0.026(2) 0.024(2) 0.023(2) 0.0052(19) -0.0011(18) -0.0053(17)
C5 0.019(2) 0.020(2) 0.023(2) 0.0047(18) 0.0034(17) -0.0027(16)
C6 0.022(2) 0.023(2) 0.024(2) 0.0109(19) 0.0053(18) 0.0021(17)
C7 0.022(2) 0.035(3) 0.029(3) 0.012(2) -0.0019(19) -0.0016(19)
C8 0.022(2) 0.044(3) 0.038(3) 0.022(3) -0.001(2) 0.002(2)
C9 0.026(2) 0.040(3) 0.038(3) 0.020(2) 0.007(2) 0.009(2)
C10 0.031(3) 0.037(3) 0.033(3) 0.014(2) 0.011(2) 0.013(2)
C11 0.018(2) 0.027(2) 0.018(2) 0.0112(19) 0.0037(16) 0.0016(16)
C12 0.039(3) 0.027(3) 0.033(3) -0.007(2) -0.001(2) 0.004(2)
C13 0.021(2) 0.022(2) 0.020(2) 0.0028(18) 0.0051(17) -0.0003(16)
C14 0.025(2) 0.026(2) 0.018(2) -0.0011(19) 0.0048(18) 0.0045(17)
C15 0.025(2) 0.038(3) 0.026(3) 0.005(2) 0.0111(19) 0.0062(19)
C16 0.027(2) 0.035(3) 0.035(3) 0.005(2) 0.014(2) -0.006(2)
C17 0.036(3) 0.016(2) 0.032(3) 0.002(2) 0.011(2) -0.0040(18)
C18 0.024(2) 0.016(2) 0.028(2) 0.0013(18) 0.0069(18) 0.0012(16)
C19 0.019(2) 0.019(2) 0.039(3) -0.004(2) 0.0065(19) -0.0044(16)
C20 0.024(2) 0.028(2) 0.031(3) -0.011(2) -0.0031(19) 0.0024(18)
C21 0.023(2) 0.029(2) 0.020(2) -0.0003(19) 0.0011(18) 0.0042(17)
C22 0.022(2) 0.021(2) 0.020(2) 0.0027(18) -0.0004(17) 0.0022(16)
C23 0.020(2) 0.021(2) 0.020(2) 0.0008(18) 0.0025(17) 0.0031(16)
C24 0.018(2) 0.028(2) 0.026(2) 0.004(2) 0.0057(18) 0.0086(17)
C25 0.018(2) 0.042(3) 0.024(2) 0.001(2) 0.0061(18) 0.0039(19)
C26 0.021(2) 0.034(3) 0.027(3) 0.002(2) 0.0055(19) -0.0012(18)
C27 0.023(2) 0.021(2) 0.029(2) 0.0022(19) 0.0053(19) -0.0001(17)
C28 0.022(2) 0.019(2) 0.020(2) 0.0018(18) 0.0038(17) 0.0039(16)
C29 0.030(2) 0.021(2) 0.022(2) 0.0052(19) 0.0071(18) 0.0007(17)
C30 0.034(2) 0.024(2) 0.022(2) 0.006(2) 0.0036(19) 0.0138(18)
C31 0.020(2) 0.035(3) 0.020(2) -0.002(2) -0.0020(17) 0.0092(18)
C32 0.019(2) 0.022(2) 0.019(2) -0.0003(18) 0.0009(17) 0.0017(16)
C33 0.021(2) 0.020(2) 0.014(2) 0.0000(17) 0.0020(16) 0.0028(16)
C34 0.052(4) 0.090(5) 0.027(3) 0.000(3) 0.002(3) 0.016(4)
C35 0.074(5) 0.088(6) 0.064(5) 0.014(4) -0.009(4) -0.024(4)
C36 0.087(6) 0.084(6) 0.061(5) 0.018(4) -0.014(4) -0.033(5)
C37 0.067(5) 0.063(5) 0.114(7) 0.013(5) 0.023(5) 0.028(4)
C38 0.065(4) 0.031(3) 0.061(4) 0.001(3) 0.019(3) -0.006(3)
F1 0.0352(16) 0.0288(16) 0.052(2) -0.0095(14) 0.0112(14) -0.0134(12)
F2 0.0516(18) 0.0411(17) 0.0182(14) 0.0017(13) -0.0008(13) -0.0016(14)
F3 0.0412(16) 0.0213(14) 0.0461(18) 0.0142(13) 0.0110(14) 0.0015(12)
F4 0.0205(13) 0.0392(16) 0.0399(17) 0.0039(13) -0.0077(12) 0.0091(11)
F5 0.200(6) 0.054(3) 0.063(3) 0.019(2) -0.078(3) -0.039(3)
F6 0.120(4) 0.151(5) 0.101(4) -0.027(4) 0.058(3) -0.069(4)
F7 0.054(2) 0.0313(18) 0.085(3) 0.0013(18) 0.0006(19) 0.0041(15)
F8 0.074(3) 0.057(2) 0.059(2) 0.0234(19) -0.025(2) -0.0088(19)
F9 0.065(3) 0.106(4) 0.095(4) -0.039(3) 0.010(3) 0.027(3)
F10 0.224(6) 0.030(2) 0.082(3) 0.009(2) -0.093(4) -0.014(3)
Ir1 0.01513(9) 0.01620(9) 0.01501(10) 0.00190(7) 0.00156(6) 0.00285(6)
N1 0.0211(18) 0.0223(19) 0.0213(19) 0.0065(16) 0.0011(15) -0.0029(14)
N2 0.0169(17) 0.0224(19) 0.0164(18) 0.0038(15) 0.0000(14) -0.0014(13)
N3 0.0216(18) 0.025(2) 0.024(2) 0.0045(16) 0.0007(15) 0.0056(14)
N4 0.0188(17) 0.0203(18) 0.0190(19) 0.0045(15) 0.0046(14) 0.0042(13)
N5 0.027(2) 0.023(2) 0.027(2) 0.0031(17) 0.0073(16) -0.0011(15)
N6 0.0178(17) 0.0196(18) 0.0175(18) 0.0016(15) -0.0003(14) 0.0030(13)
N7 0.0190(17) 0.0200(18) 0.0219(19) 0.0010(15) 0.0063(14) 0.0008(14)
O1 0.097(5) 0.170(7) 0.096(5) -0.053(5) -0.037(4) 0.080(5)
O2 0.099(5) 0.048(3) 0.243(10) 0.002(5) 0.069(6) -0.016(3)
P1 0.0675(10) 0.0302(8) 0.0332(8) 0.0033(6) -0.0083(7) -0.0002(7)

loop_
_atom_type_symbol
_atom_type_description
_atom_type_scat_dispersion_real
_atom_type_scat_dispersion_imag
_atom_type_scat_source
C C 0.0033 0.0016 'International Tables Vol C Tables 4.2.6.8 and 6.1.1.4'
H H 0.0000 0.0000 'International Tables Vol C Tables 4.2.6.8 and 6.1.1.4'
F F 0.0171 0.0103 'International Tables Vol C Tables 4.2.6.8 and 6.1.1.4'
Ir Ir -1.4442 7.9887 'International Tables Vol C Tables 4.2.6.8 and 6.1.1.4'
N N 0.0061 0.0033 'International Tables Vol C Tables 4.2.6.8 and 6.1.1.4'
O O 0.0106 0.0060 'International Tables Vol C Tables 4.2.6.8 and 6.1.1.4'
P P 0.1023 0.0942 'International Tables Vol C Tables 4.2.6.8 and 6.1.1.4'

loop_
_geom_angle_atom_site_label_1
_geom_angle_atom_site_label_2
_geom_angle_atom_site_label_3
_geom_angle
N1 C1 C2 122.1(4)
N1 C1 H1 118.9
C2 C1 H1 118.9
C1 C2 C3 119.0(5)
C1 C2 H2 120.5
C3 C2 H2 120.5
C4 C3 C2 119.1(4)
C4 C3 H3 120.5
C2 C3 H3 120.5
C5 C4 C3 119.1(4)
C5 C4 H4 120.4
C3 C4 H4 120.4
N1 C5 C4 122.4(4)
N1 C5 N2 113.1(4)
C4 C5 N2 124.4(4)
C11 C6 C7 120.5(4)
C11 C6 N2 105.8(4)
C7 C6 N2 133.5(4)
C8 C7 C6 116.8(5)
C8 C7 H7 121.6
C6 C7 H7 121.6
C7 C8 C9 122.3(5)
C7 C8 H8 118.9
C9 C8 H8 118.9
C8 C9 C10 120.8(5)
C8 C9 H9 119.6
C10 C9 H9 119.6
C11 C10 C9 116.3(5)
C11 C10 H10 121.9
C9 C10 H10 121.9
C6 C11 C10 123.3(4)
C6 C11 N3 107.0(4)
C10 C11 N3 129.6(4)
N3 C12 H12A 109.5
N3 C12 H12B 109.5
H12A C12 H12B 109.5
N3 C12 H12C 109.5
H12A C12 H12C 109.5
H12B C12 H12C 109.5
N3 C13 N2 106.5(4)
N3 C13 Ir1 139.0(3)
N2 C13 Ir1 113.1(3)
N4 C14 C15 110.8(4)
N4 C14 H14 124.6
C15 C14 H14 124.6
C16 C15 C14 105.2(4)
C16 C15 H15 127.4
C14 C15 H15 127.4
N5 C16 C15 107.9(4)
N5 C16 H16 126.1
C15 C16 H16 126.1
N5 C17 C18 111.9(4)
N5 C17 H17A 109.2
C18 C17 H17A 109.2
N5 C17 H17B 109.2
C18 C17 H17B 109.2
H17A C17 H17B 107.9
C19 C18 C23 120.0(4)
C19 C18 C17 120.2(4)
C23 C18 C17 119.7(4)
F1 C19 C20 117.0(4)
F1 C19 C18 118.8(4)
C20 C19 C18 124.2(4)
C19 C20 C21 115.3(4)
C19 C20 H20 122.3
C21 C20 H20 122.3
F2 C21 C22 119.0(4)
F2 C21 C20 117.6(4)
C22 C21 C20 123.5(4)
C21 C22 C23 121.0(4)
C21 C22 H22 119.5
C23 C22 H22 119.5
C22 C23 C18 116.0(4)
C22 C23 Ir1 122.7(3)
C18 C23 Ir1 121.1(3)
N6 C24 C25 110.2(4)
N6 C24 H24 124.9
C25 C24 H24 124.9
C26 C25 C24 105.4(4)
C26 C25 H25 127.3
C24 C25 H25 127.3
N7 C26 C25 108.0(4)
N7 C26 H26 126.0
C25 C26 H26 126.0
N7 C27 C28 112.2(4)
N7 C27 H27A 109.2
C28 C27 H27A 109.2
N7 C27 H27B 109.2
C28 C27 H27B 109.2
H27A C27 H27B 107.9
C29 C28 C33 119.2(4)
C29 C28 C27 119.6(4)
C33 C28 C27 121.3(4)
C30 C29 F3 117.4(4)
C30 C29 C28 124.6(4)
F3 C29 C28 118.1(4)
C29 C30 C31 115.2(4)
C29 C30 H30 122.4
C31 C30 H30 122.4
C32 C31 F4 118.1(4)
C32 C31 C30 123.7(4)
F4 C31 C30 118.2(4)
C31 C32 C33 120.4(4)
C31 C32 H32 119.8
C33 C32 H32 119.8
C32 C33 C28 116.9(4)
C32 C33 Ir1 122.3(3)
C28 C33 Ir1 120.8(3)
O1 C34 C36 120.0(8)
O1 C34 C35 127.0(8)
C36 C34 C35 113.0(7)
C34 C35 H35A 109.5
C34 C35 H35B 109.5
H35A C35 H35B 109.5
C34 C35 H35C 109.5
H35A C35 H35C 109.5
H35B C35 H35C 109.5
C34 C36 H36A 109.5
C34 C36 H36B 109.5
H36A C36 H36B 109.5
C34 C36 H36C 109.5
H36A C36 H36C 109.5
H36B C36 H36C 109.5
C38 C37 H37A 109.5
C38 C37 H37B 109.5
H37A C37 H37B 109.5
C38 C37 H37C 109.5
H37A C37 H37C 109.5
H37B C37 H37C 109.5
O2 C38 C37 174.8(9)
C23 Ir1 N6 89.97(16)
C23 Ir1 N4 89.29(16)
N6 Ir1 N4 176.94(13)
C23 Ir1 C33 85.79(17)
N6 Ir1 C33 88.32(15)
N4 Ir1 C33 88.67(15)
C23 Ir1 C13 102.58(17)
N6 Ir1 C13 86.46(15)
N4 Ir1 C13 96.60(15)
C33 Ir1 C13 170.11(16)
C23 Ir1 N1 176.54(14)
N6 Ir1 N1 93.26(14)
N4 Ir1 N1 87.55(14)
C33 Ir1 N1 95.54(15)
C13 Ir1 N1 76.41(16)
C5 N1 C1 118.2(4)
C5 N1 Ir1 116.0(3)
C1 N1 Ir1 125.1(3)
C13 N2 C5 120.4(4)
C13 N2 C6 109.7(4)
C5 N2 C6 129.9(4)
C13 N3 C11 110.9(4)
C13 N3 C12 127.1(4)
C11 N3 C12 122.0(4)
C14 N4 N5 105.4(3)
C14 N4 Ir1 131.1(3)
N5 N4 Ir1 123.2(3)
C16 N5 N4 110.7(4)
C16 N5 C17 129.2(4)
N4 N5 C17 120.0(3)
C24 N6 N7 106.0(4)
C24 N6 Ir1 130.1(3)
N7 N6 Ir1 123.6(3)
C26 N7 N6 110.5(4)
C26 N7 C27 127.6(4)
N6 N7 C27 121.8(3)
F6 P1 F5 91.9(3)
F6 P1 F7 89.9(3)
F5 P1 F7 90.2(2)
F6 P1 F10 91.0(3)
F5 P1 F10 90.3(2)
F7 P1 F10 178.9(3)
F6 P1 F9 178.1(4)
F5 P1 F9 89.5(3)
F7 P1 F9 88.7(2)
F10 P1 F9 90.4(3)
F6 P1 F8 88.8(3)
F5 P1 F8 178.8(3)
F7 P1 F8 90.8(2)
F10 P1 F8 88.7(2)
F9 P1 F8 89.8(3)

loop_
_geom_bond_atom_site_label_1
_geom_bond_atom_site_label_2
_geom_bond_distance
C1 N1 1.355(6)
C1 C2 1.374(7)
C1 H1 0.9500
C2 C3 1.388(7)
C2 H2 0.9500
C3 C4 1.381(7)
C3 H3 0.9500
C4 C5 1.373(6)
C4 H4 0.9500
C5 N1 1.348(5)
C5 N2 1.392(6)
C6 C11 1.373(7)
C6 C7 1.398(6)
C6 N2 1.421(5)
C7 C8 1.388(7)
C7 H7 0.9500
C8 C9 1.391(8)
C8 H8 0.9500
C9 C10 1.393(7)
C9 H9 0.9500
C10 C11 1.390(6)
C10 H10 0.9500
C11 N3 1.411(5)
C12 N3 1.457(6)
C12 H12A 0.9800
C12 H12B 0.9800
C12 H12C 0.9800
C13 N3 1.334(6)
C13 N2 1.379(5)
C13 Ir1 2.091(4)
C14 N4 1.339(6)
C14 C15 1.383(6)
C14 H14 0.9500
C15 C16 1.370(7)
C15 H15 0.9500
C16 N5 1.341(6)
C16 H16 0.9500
C17 N5 1.464(6)
C17 C18 1.501(6)
C17 H17A 0.9900
C17 H17B 0.9900
C18 C19 1.378(6)
C18 C23 1.420(6)
C19 F1 1.357(5)
C19 C20 1.374(7)
C20 C21 1.388(6)
C20 H20 0.9500
C21 F2 1.360(5)
C21 C22 1.365(6)
C22 C23 1.417(6)
C22 H22 0.9500
C23 Ir1 2.039(4)
C24 N6 1.339(6)
C24 C25 1.389(6)
C24 H24 0.9500
C25 C26 1.372(7)
C25 H25 0.9500
C26 N7 1.337(6)
C26 H26 0.9500
C27 N7 1.460(6)
C27 C28 1.514(6)
C27 H27A 0.9900
C27 H27B 0.9900
C28 C29 1.377(6)
C28 C33 1.414(6)
C29 C30 1.366(6)
C29 F3 1.377(5)
C30 C31 1.379(7)
C30 H30 0.9500
C31 C32 1.367(6)
C31 F4 1.377(5)
C32 C33 1.402(6)
C32 H32 0.9500
C33 Ir1 2.088(4)
C34 O1 1.183(8)
C34 C36 1.493(10)
C34 C35 1.509(9)
C35 H35A 0.9800
C35 H35B 0.9800
C35 H35C 0.9800
C36 H36A 0.9800
C36 H36B 0.9800
C36 H36C 0.9800
C37 C38 1.341(10)
C37 H37A 0.9800
C37 H37B 0.9800
C37 H37C 0.9800
C38 O2 1.102(9)
F5 P1 1.576(4)
F6 P1 1.563(5)
F7 P1 1.578(3)
F8 P1 1.604(4)
F9 P1 1.593(5)
F10 P1 1.588(4)
Ir1 N6 2.057(3)
Ir1 N4 2.058(3)
Ir1 N1 2.160(4)
N4 N5 1.357(5)
N6 N7 1.359(5)
